data_2236149
loop_
_publ_author_name
'Mishkevich, Vitalii I.'
'Grigoriev, Mikhail S.'
'Fedosseev, Alexandre M.'
'Moisy, Philippe'

_publ_section_title
;
 Guanidinium
 dioxidobis(picolinato-\k^2^<i>N</i>,<i>O</i>)(picolinato-\k<i>O</i>)uranate(VI)
;
_journal_coeditor_code CV5297
_journal_issue 10
_journal_name_full 'Acta Crystallographica Section E'
_journal_page_first m1243
_journal_paper_doi 10.1107/S1600536812035465
_journal_volume 68
_journal_year 2012
_chemical_formula_iupac '(C H6 N3) [U (C6 H4 N O2)3 O2]'
_chemical_formula_moiety 'C H6 N3 +, C18 H12 N3 O8 U -'
_chemical_formula_sum 'C19 H18 N6 O8 U'
_chemical_formula_weight 696.42
_chemical_name_systematic
;
Guanidinium
dioxidobis(picolinato-\k^2^<i>N</i>,<i>O</i>)(picolinato-\k<i>O</i>)uranate(VI)
;
_space_group_IT_number 61
_symmetry_cell_setting orthorhombic
_symmetry_space_group_name_Hall '-P 2ac 2ab'
_symmetry_space_group_name_H-M 'P b c a'
_atom_sites_solution_hydrogens geom
_atom_sites_solution_primary direct
_atom_sites_solution_secondary difmap
_audit_creation_method <i>SHELXL97</i>
_cell_angle_alpha 90.00
_cell_angle_beta 90.00
_cell_angle_gamma 90.00
_cell_formula_units_Z 8
_cell_length_a 16.3842(4)
_cell_length_b 13.1678(3)
_cell_length_c 21.2743(4)
_cell_measurement_reflns_used 9491
_cell_measurement_temperature 293(2)
_cell_measurement_theta_max 24.901
_cell_measurement_theta_min 6.163
_cell_volume 4589.80(18)
_computing_cell_refinement 'SAINT-Plus (Bruker, 1998)'
_computing_data_collection 'APEX2 (Bruker, 2006)'
_computing_data_reduction 'SAINT-Plus (Bruker, 1998)'
_computing_molecular_graphics 'SHELXTL (Sheldrick, 2008)'
_computing_publication_material 'SHELXTL (Sheldrick, 2008)'
_computing_structure_refinement 'SHELXL97 (Sheldrick, 2008)'
_computing_structure_solution 'SHELXS97 (Sheldrick, 2008)'
_diffrn_ambient_temperature 293(2)
_diffrn_measured_fraction_theta_full 0.988
_diffrn_measured_fraction_theta_max 0.988
_diffrn_measurement_device_type 'Bruker Kappa APEXII CCD'
_diffrn_measurement_method '\w and \f scans'
_diffrn_radiation_monochromator graphite
_diffrn_radiation_source 'fine-focus sealed tube'
_diffrn_radiation_type MoK\a
_diffrn_radiation_wavelength 0.71073
_diffrn_reflns_av_R_equivalents 0.0928
_diffrn_reflns_av_sigmaI/netI 0.0546
_diffrn_reflns_limit_h_max 23
_diffrn_reflns_limit_h_min -23
_diffrn_reflns_limit_k_max 18
_diffrn_reflns_limit_k_min -18
_diffrn_reflns_limit_l_max 29
_diffrn_reflns_limit_l_min -27
_diffrn_reflns_number 77357
_diffrn_reflns_theta_full 29.99
_diffrn_reflns_theta_max 29.99
_diffrn_reflns_theta_min 4.08
_diffrn_standards_number 0
_exptl_absorpt_coefficient_mu 7.130
_exptl_absorpt_correction_T_max 0.7635
_exptl_absorpt_correction_T_min 0.3601
_exptl_absorpt_correction_type multi-scan
_exptl_absorpt_process_details '(SADABS; Sheldrick, 2007)'
_exptl_crystal_colour light-yellow
_exptl_crystal_density_diffrn 2.016
_exptl_crystal_density_method 'not measured'
_exptl_crystal_description fragment
_exptl_crystal_F_000 2640
_exptl_crystal_size_max 0.18
_exptl_crystal_size_mid 0.06
_exptl_crystal_size_min 0.04
_refine_diff_density_max 1.066
_refine_diff_density_min -0.706
_refine_ls_extinction_method none
_refine_ls_goodness_of_fit_ref 1.007
_refine_ls_hydrogen_treatment constr
_refine_ls_matrix_type full
_refine_ls_number_parameters 307
_refine_ls_number_reflns 6604
_refine_ls_number_restraints 0
_refine_ls_restrained_S_all 1.007
_refine_ls_R_factor_all 0.0907
_refine_ls_R_factor_gt 0.0354
_refine_ls_shift/su_max 0.001
_refine_ls_shift/su_mean 0.000
_refine_ls_structure_factor_coef Fsqd
_refine_ls_weighting_details 'calc w=1/[\s^2^(Fo^2^)+(0.0317P)^2^] where P=(Fo^2^+2Fc^2^)/3'
_refine_ls_weighting_scheme calc
_refine_ls_wR_factor_gt 0.0610
_refine_ls_wR_factor_ref 0.0749
_reflns_number_gt 3818
_reflns_number_total 6604
_reflns_threshold_expression I>2sigma(I)
_cod_data_source_file cv5297.cif
_cod_data_source_block I
_cod_database_code 2236149
_cod_database_fobs_code 2236149

loop_
_symmetry_equiv_pos_as_xyz
'x, y, z'
'-x+1/2, -y, z+1/2'
'-x, y+1/2, -z+1/2'
'x+1/2, -y+1/2, -z'
'-x, -y, -z'
'x-1/2, y, -z-1/2'
'x, -y-1/2, z-1/2'
'-x-1/2, y-1/2, z'

loop_
_atom_site_type_symbol
_atom_site_label
_atom_site_fract_x
_atom_site_fract_y
_atom_site_fract_z
_atom_site_U_iso_or_equiv
_atom_site_adp_type
_atom_site_calc_flag
_atom_site_refinement_flags
_atom_site_occupancy
_atom_site_symmetry_multiplicity
U U1 0.418415(10) 0.592900(13) 0.227356(7) 0.03351(6) Uani d . 1 1
O O1 0.4611(2) 0.7128(3) 0.24392(16) 0.0495(9) Uani d . 1 1
O O2 0.3762(2) 0.4717(3) 0.21274(15) 0.0496(9) Uani d . 1 1
O O3 0.3164(2) 0.6513(3) 0.15747(14) 0.0466(9) Uani d . 1 1
O O4 0.1888(2) 0.6949(3) 0.13249(18) 0.0660(12) Uani d . 1 1
O O5 0.4135(2) 0.5504(3) 0.33518(15) 0.0560(10) Uani d . 1 1
O O6 0.4548(3) 0.4710(4) 0.42111(17) 0.0715(13) Uani d . 1 1
O O7 0.4928(2) 0.5876(3) 0.13743(17) 0.0580(10) Uani d . 1 1
O O8 0.6048(2) 0.5233(4) 0.09453(17) 0.0659(12) Uani d . 1 1
N N1 0.2885(2) 0.6762(3) 0.27861(17) 0.0365(9) Uani d . 1 1
N N2 0.5468(2) 0.5021(3) 0.27319(18) 0.0381(9) Uani d . 1 1
N N3 0.5676(3) 0.6053(3) -0.0183(2) 0.0532(12) Uani d . 1 1
C C11 0.2433(3) 0.6807(3) 0.1704(2) 0.0399(12) Uani d . 1 1
C C12 0.2272(3) 0.7013(3) 0.2395(2) 0.0366(11) Uani d . 1 1
C C13 0.1551(3) 0.7450(4) 0.2593(3) 0.0471(13) Uani d . 1 1
H H13A 0.1138 0.7596 0.2307 0.057 Uiso calc R 1 1
C C14 0.1456(4) 0.7664(4) 0.3215(3) 0.0584(15) Uani d . 1 1
H H14A 0.0976 0.7958 0.3360 0.070 Uiso calc R 1 1
C C15 0.2082(4) 0.7438(5) 0.3626(3) 0.0621(16) Uani d . 1 1
H H15A 0.2032 0.7585 0.4052 0.075 Uiso calc R 1 1
C C16 0.2786(3) 0.6989(4) 0.3393(2) 0.0479(13) Uani d . 1 1
H H16A 0.3207 0.6839 0.3672 0.057 Uiso calc R 1 1
C C21 0.4669(3) 0.4998(4) 0.3676(2) 0.0474(13) Uani d . 1 1
C C22 0.5445(3) 0.4778(4) 0.3340(2) 0.0391(11) Uani d . 1 1
C C23 0.6114(4) 0.4354(4) 0.3651(3) 0.0503(14) Uani d . 1 1
H H23A 0.6084 0.4192 0.4076 0.060 Uiso calc R 1 1
C C24 0.6818(3) 0.4182(4) 0.3318(3) 0.0548(15) Uani d . 1 1
H H24A 0.7279 0.3929 0.3519 0.066 Uiso calc R 1 1
C C25 0.6833(3) 0.4389(4) 0.2682(3) 0.0493(13) Uani d . 1 1
H H25A 0.7295 0.4251 0.2443 0.059 Uiso calc R 1 1
C C26 0.6142(3) 0.4808(4) 0.2410(3) 0.0459(13) Uani d . 1 1
H H26A 0.6151 0.4946 0.1981 0.055 Uiso calc R 1 1
C C31 0.5434(3) 0.5758(4) 0.0917(2) 0.0445(13) Uani d . 1 1
C C32 0.5242(3) 0.6342(4) 0.0327(2) 0.0389(11) Uani d . 1 1
C C33 0.4686(4) 0.7118(5) 0.0309(3) 0.0601(16) Uani d . 1 1
H H33A 0.4392 0.7287 0.0668 0.072 Uiso calc R 1 1
C C34 0.4562(4) 0.7646(5) -0.0237(3) 0.0735(19) Uani d . 1 1
H H34A 0.4200 0.8188 -0.0250 0.088 Uiso calc R 1 1
C C35 0.4985(4) 0.7357(5) -0.0765(3) 0.0681(18) Uani d . 1 1
H H35A 0.4908 0.7688 -0.1146 0.082 Uiso calc R 1 1
C C36 0.5523(4) 0.6569(5) -0.0712(2) 0.0592(16) Uani d . 1 1
H H36A 0.5805 0.6376 -0.1072 0.071 Uiso calc R 1 1
N N11 0.8357(3) 0.4011(4) -0.0134(2) 0.0632(14) Uani d . 1 1
H H11A 0.8357 0.3657 -0.0474 0.076 Uiso calc R 1 1
H H11B 0.8791 0.4044 0.0093 0.076 Uiso calc R 1 1
N N12 0.7021(3) 0.4469(4) -0.0293(2) 0.0658(14) Uani d . 1 1
H H12A 0.7003 0.4122 -0.0635 0.079 Uiso calc R 1 1
H H12B 0.6596 0.4796 -0.0169 0.079 Uiso calc R 1 1
N N13 0.7708(3) 0.5039(4) 0.0568(2) 0.0719(16) Uani d . 1 1
H H13B 0.7278 0.5362 0.0688 0.086 Uiso calc R 1 1
H H13C 0.8146 0.5066 0.0790 0.086 Uiso calc R 1 1
C C1 0.7694(3) 0.4500(4) 0.0039(3) 0.0514(14) Uani d . 1 1

loop_
_atom_site_aniso_label
_atom_site_aniso_U_11
_atom_site_aniso_U_22
_atom_site_aniso_U_33
_atom_site_aniso_U_12
_atom_site_aniso_U_13
_atom_site_aniso_U_23
U1 0.02556(9) 0.04300(10) 0.03197(8) 0.00403(9) 0.00182(8) 0.00058(8)
O1 0.039(2) 0.054(2) 0.056(2) 0.0013(19) 0.0014(16) -0.0038(18)
O2 0.042(2) 0.047(2) 0.059(2) 0.0028(18) -0.0024(17) 0.0004(17)
O3 0.038(2) 0.065(2) 0.0370(18) 0.0144(19) -0.0010(15) -0.0033(16)
O4 0.055(3) 0.082(3) 0.060(2) 0.029(2) -0.028(2) -0.015(2)
O5 0.045(2) 0.082(3) 0.0405(19) 0.016(2) 0.0066(17) 0.0084(18)
O6 0.067(3) 0.104(4) 0.043(2) 0.015(3) 0.008(2) 0.026(2)
O7 0.053(2) 0.077(3) 0.0440(19) 0.014(2) 0.0162(18) 0.0023(19)
O8 0.050(3) 0.096(3) 0.051(2) 0.029(2) 0.0112(19) 0.008(2)
N1 0.028(2) 0.041(2) 0.040(2) 0.0035(17) 0.0023(18) 0.0013(18)
N2 0.029(2) 0.044(2) 0.042(2) 0.0005(18) 0.000(2) 0.0056(19)
N3 0.054(3) 0.060(3) 0.045(2) -0.007(2) 0.012(2) -0.003(2)
C11 0.038(3) 0.036(3) 0.046(3) 0.001(2) -0.008(2) -0.005(2)
C12 0.030(3) 0.028(2) 0.051(3) 0.000(2) 0.002(2) 0.002(2)
C13 0.032(3) 0.037(3) 0.072(4) 0.003(2) -0.003(3) 0.001(2)
C14 0.049(4) 0.048(3) 0.079(4) 0.012(3) 0.024(3) 0.000(3)
C15 0.069(4) 0.064(4) 0.054(3) 0.016(3) 0.018(3) 0.001(3)
C16 0.048(3) 0.058(4) 0.038(3) 0.008(3) 0.004(2) -0.004(2)
C21 0.048(3) 0.056(4) 0.038(3) 0.003(3) 0.001(2) 0.002(2)
C22 0.036(3) 0.038(3) 0.043(3) -0.001(2) -0.005(2) 0.001(2)
C23 0.055(4) 0.045(3) 0.051(3) 0.006(3) -0.008(3) 0.006(2)
C24 0.038(3) 0.047(3) 0.079(4) 0.009(3) -0.013(3) 0.000(3)
C25 0.033(3) 0.045(3) 0.070(4) 0.006(2) 0.005(3) 0.001(3)
C26 0.034(3) 0.048(3) 0.055(3) 0.006(3) 0.003(2) 0.002(2)
C31 0.042(3) 0.052(4) 0.040(3) -0.004(3) 0.009(2) -0.002(2)
C32 0.035(3) 0.045(3) 0.036(3) -0.005(2) 0.005(2) -0.004(2)
C33 0.062(4) 0.069(4) 0.049(3) 0.015(3) 0.011(3) 0.001(3)
C34 0.075(5) 0.071(5) 0.074(4) 0.025(4) 0.006(4) 0.006(4)
C35 0.081(5) 0.073(5) 0.050(4) 0.000(4) -0.002(3) 0.012(3)
C36 0.067(4) 0.070(4) 0.041(3) -0.014(4) 0.015(3) 0.003(3)
N11 0.048(3) 0.089(4) 0.053(3) 0.017(3) 0.000(2) -0.012(3)
N12 0.045(3) 0.093(4) 0.059(3) 0.012(3) -0.007(2) -0.030(3)
N13 0.039(3) 0.111(4) 0.065(3) 0.018(3) -0.004(2) -0.033(3)
C1 0.045(4) 0.062(4) 0.048(3) -0.001(3) 0.003(3) -0.005(3)

loop_
_atom_type_symbol
_atom_type_description
_atom_type_scat_dispersion_real
_atom_type_scat_dispersion_imag
_atom_type_scat_source
C C 0.0033 0.0016 'International Tables Vol C Tables 4.2.6.8 and 6.1.1.4'
H H 0.0000 0.0000 'International Tables Vol C Tables 4.2.6.8 and 6.1.1.4'
N N 0.0061 0.0033 'International Tables Vol C Tables 4.2.6.8 and 6.1.1.4'
O O 0.0106 0.0060 'International Tables Vol C Tables 4.2.6.8 and 6.1.1.4'
U U -9.6767 9.6646 'International Tables Vol C Tables 4.2.6.8 and 6.1.1.4'

loop_
_geom_angle_atom_site_label_1
_geom_angle_atom_site_label_2
_geom_angle_atom_site_label_3
_geom_angle
O1 U1 O2 178.53(16)
O1 U1 O7 89.03(15)
O2 U1 O7 91.94(15)
O1 U1 O5 91.81(15)
O2 U1 O5 86.77(15)
O7 U1 O5 146.05(13)
O1 U1 O3 96.59(15)
O2 U1 O3 84.64(14)
O7 U1 O3 81.95(12)
O5 U1 O3 131.53(12)
O1 U1 N2 90.92(14)
O2 U1 N2 88.11(14)
O7 U1 N2 82.41(13)
O5 U1 N2 63.64(12)
O3 U1 N2 162.51(12)
O1 U1 N1 82.23(14)
O2 U1 N1 97.65(14)
O7 U1 N1 142.81(12)
O5 U1 N1 70.66(12)
O3 U1 N1 63.45(12)
N2 U1 N1 133.52(12)
C11 O3 U1 128.3(3)
C21 O5 U1 127.9(3)
C31 O7 U1 170.5(4)
C16 N1 C12 116.9(4)
C16 N1 U1 126.3(3)
C12 N1 U1 116.8(3)
C26 N2 C22 118.2(4)
C26 N2 U1 125.0(3)
C22 N2 U1 116.7(3)
C36 N3 C32 115.6(5)
O4 C11 O3 125.8(5)
O4 C11 C12 119.1(5)
O3 C11 C12 115.0(4)
N1 C12 C13 123.6(5)
N1 C12 C11 115.1(4)
C13 C12 C11 121.3(5)
C14 C13 C12 118.8(5)
C14 C13 H13A 120.6
C12 C13 H13A 120.6
C13 C14 C15 119.1(5)
C13 C14 H14A 120.4
C15 C14 H14A 120.4
C14 C15 C16 118.8(5)
C14 C15 H15A 120.6
C16 C15 H15A 120.6
N1 C16 C15 122.8(5)
N1 C16 H16A 118.6
C15 C16 H16A 118.6
O6 C21 O5 123.2(5)
O6 C21 C22 121.9(5)
O5 C21 C22 114.9(4)
N2 C22 C23 122.1(5)
N2 C22 C21 116.4(4)
C23 C22 C21 121.5(5)
C24 C23 C22 118.8(5)
C24 C23 H23A 120.6
C22 C23 H23A 120.6
C23 C24 C25 119.3(5)
C23 C24 H24A 120.4
C25 C24 H24A 120.4
C24 C25 C26 118.2(5)
C24 C25 H25A 120.9
C26 C25 H25A 120.9
N2 C26 C25 123.1(5)
N2 C26 H26A 118.4
C25 C26 H26A 118.4
O8 C31 O7 124.1(5)
O8 C31 C32 120.1(5)
O7 C31 C32 115.7(5)
N3 C32 C33 122.6(5)
N3 C32 C31 114.6(5)
C33 C32 C31 122.9(5)
C34 C33 C32 120.0(5)
C34 C33 H33A 120.0
C32 C33 H33A 120.0
C33 C34 C35 118.6(6)
C33 C34 H34A 120.7
C35 C34 H34A 120.7
C36 C35 C34 117.9(6)
C36 C35 H35A 121.0
C34 C35 H35A 121.0
N3 C36 C35 125.2(5)
N3 C36 H36A 117.4
C35 C36 H36A 117.4
C1 N11 H11A 120.0
C1 N11 H11B 120.0
H11A N11 H11B 120.0
C1 N12 H12A 120.0
C1 N12 H12B 120.0
H12A N12 H12B 120.0
C1 N13 H13B 120.0
C1 N13 H13C 120.0
H13B N13 H13C 120.0
N12 C1 N11 121.9(5)
N12 C1 N13 119.1(5)
N11 C1 N13 118.9(5)

loop_
_geom_bond_atom_site_label_1
_geom_bond_atom_site_label_2
_geom_bond_distance
U1 O1 1.762(4)
U1 O2 1.766(4)
U1 O3 2.366(3)
U1 O5 2.362(3)
U1 O7 2.269(3)
U1 N1 2.631(4)
U1 N2 2.609(4)
O3 C11 1.288(5)
O4 C11 1.218(5)
O5 C21 1.298(6)
O6 C21 1.217(6)
O7 C31 1.287(6)
O8 C31 1.221(6)
N1 C16 1.335(6)
N1 C12 1.345(6)
N2 C26 1.330(6)
N2 C22 1.334(6)
N3 C36 1.340(7)
N3 C32 1.351(6)
C11 C12 1.518(7)
C12 C13 1.379(7)
C13 C14 1.360(8)
C13 H13A 0.9300
C14 C15 1.381(8)
C14 H14A 0.9300
C15 C16 1.389(7)
C15 H15A 0.9300
C16 H16A 0.9300
C21 C22 1.486(7)
C22 C23 1.397(7)
C23 C24 1.371(8)
C23 H23A 0.9300
C24 C25 1.381(8)
C24 H24A 0.9300
C25 C26 1.386(7)
C25 H25A 0.9300
C26 H26A 0.9300
C31 C32 1.506(7)
C32 C33 1.371(7)
C33 C34 1.369(8)
C33 H33A 0.9300
C34 C35 1.372(9)
C34 H34A 0.9300
C35 C36 1.365(9)
C35 H35A 0.9300
C36 H36A 0.9300
N11 C1 1.316(7)
N11 H11A 0.8600
N11 H11B 0.8600
N12 C1 1.310(7)
N12 H12A 0.8600
N12 H12B 0.8600
N13 C1 1.331(7)
N13 H13B 0.8600
N13 H13C 0.8600

loop_
_geom_hbond_atom_site_label_D
_geom_hbond_atom_site_label_H
_geom_hbond_atom_site_label_A
_geom_hbond_site_symmetry_A
_geom_hbond_distance_DH
_geom_hbond_distance_HA
_geom_hbond_distance_DA
_geom_hbond_angle_DHA
_geom_hbond_publ_flag
N11 H11A O4 5_665 0.86 2.02 2.859(6) 165.5 y
N11 H11B O6 6_656 0.86 2.12 2.918(6) 153.6 y
N12 H12A O3 5_665 0.86 2.18 3.033(6) 169.2 y
N12 H12B N3 . 0.86 2.24 3.042(7) 155.6 y
N13 H13B O8 . 0.86 2.10 2.847(6) 145.5 y
N13 H13C O6 6_656 0.86 2.35 3.083(6) 144.0 y
